data_1535987
loop_
_publ_author_name
'Niewa, R.'
'Zherebtsov, D.A.'
'Borrmann, H.'
'Kniep, R.'

_publ_section_title
;
 Preparation and crystal structure of Li4 (Ta N3)
;
_journal_name_full 'Zeitschrift fuer Anorganische und Allgemeine Chemie'
_journal_page_first 2505
_journal_page_last 2508
_journal_volume 628
_journal_year 2002
_chemical_formula_sum 'Li4 N3 Ta'
_chemical_name_systematic 'Li4 (Ta N3)'
_space_group_IT_number 73
_symmetry_space_group_name_Hall '-I 2b 2c'
_symmetry_space_group_name_H-M 'I b c a'
_cell_angle_alpha 90
_cell_angle_beta 90
_cell_angle_gamma 90
_cell_formula_units_Z 8
_cell_length_a 4.915
_cell_length_b 9.731
_cell_length_c 14.145
_cell_volume 676.525
_citation_journal_id_ASTM ZAACAB
_cod_data_source_file Niewa_ZAACAB_2002_703.cif
_cod_data_source_block Li4N3Ta1
_cod_original_cell_volume 676.5251
_cod_original_formula_sum 'Li4 N3 Ta1'
_cod_database_code 1535987

loop_
_symmetry_equiv_pos_as_xyz
x,y,z
-x,-y+1/2,z
x,-y,-z+1/2
-x,y+1/2,-z+1/2
-x,-y,-z
x,y-1/2,-z
-x,y,z-1/2
x,-y-1/2,z-1/2
x+1/2,y+1/2,z+1/2
-x+1/2,-y+1,z+1/2
x+1/2,-y+1/2,-z+1
-x+1/2,y+1,-z+1
-x+1/2,-y+1/2,-z+1/2
x+1/2,y,-z+1/2
-x+1/2,y+1/2,z
x+1/2,-y,z

loop_
_atom_site_label
_atom_site_type_symbol
_atom_site_fract_x
_atom_site_fract_y
_atom_site_fract_z
_atom_site_occupancy
_atom_site_U_iso_or_equiv
Li1 Li+1 0.5211 0.4631 0.0847 1 0.0
Ta1 Ta+5 0 0.25 0.08079 1 0.0
N2 N-3 0.1807 0.1249 0.1628 1 0.0
N1 N-3 0.25 0.3634 0 1 0.0
Li3 Li+1 0.4039 0 0.25 1 0.0
Li2 Li+1 0 0.25 0.2692 1 0.0
